data_4071175
loop_
_publ_author_name
'Arii, Hidekazu'
'Takahashi, Makiko'
'Noda, Aki'
'Nanjo, Masato'
'Mochida, Kunio'

_publ_section_title
;
 Spectroscopic and Structural Studies of Thermally Unstable Intermediates
 Generated in the Reaction of [Pt(PPh3)2(\h2-C2H4)] with Dihydrodisilanes
;
_journal_issue 8
_journal_name_full Organometallics
_journal_page_first 1929
_journal_paper_doi 10.1021/om800012s
_journal_volume 27
_journal_year 2008
_chemical_formula_sum 'C40 H44 P2 Pt Si2'
_chemical_formula_weight 837.96
_chemical_name_systematic
; 
 ? 
;
_space_group_IT_number 14
_symmetry_cell_setting monoclinic
_symmetry_space_group_name_Hall '-P 2yn'
_symmetry_space_group_name_H-M 'P 1 21/n 1'
_atom_sites_solution_hydrogens geom
_atom_sites_solution_primary direct
_atom_sites_solution_secondary difmap
_audit_creation_method SHELXL-97
_cell_angle_alpha 90.00
_cell_angle_beta 91.594(3)
_cell_angle_gamma 90.00
_cell_formula_units_Z 4
_cell_length_a 11.1420(9)
_cell_length_b 15.2450(5)
_cell_length_c 21.5240(14)
_cell_measurement_reflns_used 32727
_cell_measurement_temperature 120
_cell_measurement_theta_max 27.95
_cell_measurement_theta_min 2.08
_cell_volume 3654.6(4)
_computing_cell_refinement 'HKL Scalepack'
_computing_data_collection 'DIP Image plate'
_computing_molecular_graphics 'Ortep (Johnson, 1976)'
_computing_structure_refinement 'SHELXL-97 (Sheldrick, 1997)'
_computing_structure_solution 'SHELXS-97 (Sheldrick, 1990)'
_diffrn_ambient_temperature 120
_diffrn_measured_fraction_theta_full 0.973
_diffrn_measured_fraction_theta_max 0.973
_diffrn_measurement_device_type KappaCCD
_diffrn_measurement_method IP
_diffrn_radiation_monochromator graphite
_diffrn_radiation_source 'fine-focus sealed tube'
_diffrn_radiation_type MoK\a
_diffrn_radiation_wavelength 0.71073
_diffrn_reflns_av_R_equivalents 0.091
_diffrn_reflns_av_sigmaI/netI 0.0627
_diffrn_reflns_limit_h_max 14
_diffrn_reflns_limit_h_min 0
_diffrn_reflns_limit_k_max 20
_diffrn_reflns_limit_k_min 0
_diffrn_reflns_limit_l_max 28
_diffrn_reflns_limit_l_min -28
_diffrn_reflns_number 32727
_diffrn_reflns_theta_full 27.95
_diffrn_reflns_theta_max 27.95
_diffrn_reflns_theta_min 2.08
_exptl_absorpt_coefficient_mu 4.020
_exptl_absorpt_correction_type none
_exptl_crystal_colour yellow
_exptl_crystal_density_diffrn 1.523
_exptl_crystal_density_meas ?
_exptl_crystal_density_method 'not measured'
_exptl_crystal_description plate
_exptl_crystal_F_000 1680
_exptl_crystal_size_max 0.15
_exptl_crystal_size_mid 0.15
_exptl_crystal_size_min 0.07
_refine_diff_density_max 1.465
_refine_diff_density_min -1.801
_refine_diff_density_rms 0.172
_refine_ls_extinction_method none
_refine_ls_goodness_of_fit_ref 1.065
_refine_ls_hydrogen_treatment mixed
_refine_ls_matrix_type full
_refine_ls_number_parameters 412
_refine_ls_number_reflns 8545
_refine_ls_number_restraints 0
_refine_ls_restrained_S_all 1.065
_refine_ls_R_factor_all 0.0767
_refine_ls_R_factor_gt 0.0503
_refine_ls_shift/su_max 0.001
_refine_ls_shift/su_mean 0.000
_refine_ls_structure_factor_coef Fsqd
_refine_ls_weighting_details 'calc w=1/[\s^2^(Fo^2^)+(0.0700P)^2^+3.0000P] where P=(Fo^2^+2Fc^2^)/3'
_refine_ls_weighting_scheme calc
_refine_ls_wR_factor_gt 0.1172
_refine_ls_wR_factor_ref 0.1306
_reflns_number_gt 6354
_reflns_number_total 8545
_reflns_threshold_expression >2sigma(I)
_cod_data_source_file om800012s-file002.cif
_cod_data_source_block Complex_3b
_cod_depositor_comments
;
The following automatic conversions were performed:

'_symmetry_cell_setting' value 'Monoclinic' changed to 'monoclinic'
according to /home/saulius/struct/CIF-dictionaries/cif_core.dic
dictionary named 'cif_core.dic' version 2.4.1 from 2010-06-29.

Automatic conversion script
Id: cif_fix_values 1715 2011-07-08 13:25:40Z adriana 

The following automatic conversions were performed:

'_exptl_crystal_density_meas' value 'not measured' was changed to '?'
- the value is perceived as not measured.

Automatic conversion script
Id: cif_fix_values 3008 2015-01-20 13:52:24Z robertas 
;
_cod_original_sg_symbol_H-M 'P 21/n        '
_cod_database_code 4071175

loop_
_symmetry_equiv_pos_as_xyz
'x, y, z'
'-x+1/2, y+1/2, -z+1/2'
'-x, -y, -z'
'x-1/2, -y-1/2, z-1/2'

loop_
_atom_site_label
_atom_site_type_symbol
_atom_site_fract_x
_atom_site_fract_y
_atom_site_fract_z
_atom_site_U_iso_or_equiv
_atom_site_adp_type
_atom_site_occupancy
_atom_site_symmetry_multiplicity
_atom_site_calc_flag
_atom_site_refinement_flags
Pt1 Pt 0.08681(2) 0.266988(15) 0.368278(11) 0.02075(8) Uani 1 1 d .
P1 P -0.11262(16) 0.28748(10) 0.39606(8) 0.0227(3) Uani 1 1 d .
P2 P 0.18245(15) 0.21449(10) 0.45932(7) 0.0204(3) Uani 1 1 d .
Si1 Si 0.0395(2) 0.27020(13) 0.25966(9) 0.0298(4) Uani 1 1 d .
H1 H 0.110(7) 0.332(5) 0.231(4) 0.036 Uiso 1 1 d .
Si2 Si 0.28389(18) 0.29986(13) 0.33224(9) 0.0278(4) Uani 1 1 d .
H2 H 0.388(7) 0.276(4) 0.377(4) 0.033 Uiso 1 1 d .
C11 C -0.1758(7) 0.3864(4) 0.3586(3) 0.0300(15) Uani 1 1 d .
C12 C -0.2936(8) 0.4031(5) 0.3452(4) 0.0406(19) Uani 1 1 d .
H12 H -0.3521 0.3582 0.3522 0.049 Uiso 1 1 d R
C13 C -0.3315(9) 0.4837(6) 0.3210(4) 0.052(2) Uani 1 1 d .
H13 H -0.4153 0.4947 0.3128 0.062 Uiso 1 1 d R
C14 C -0.2478(9) 0.5481(5) 0.3098(4) 0.049(2) Uani 1 1 d .
H14 H -0.2726 0.6040 0.2935 0.059 Uiso 1 1 d R
C15 C -0.1270(8) 0.5335(5) 0.3207(4) 0.0411(19) Uani 1 1 d .
H15 H -0.0701 0.5791 0.3126 0.049 Uiso 1 1 d R
C16 C -0.0914(7) 0.4513(4) 0.3442(4) 0.0341(17) Uani 1 1 d .
H16 H -0.0074 0.4391 0.3504 0.041 Uiso 1 1 d R
C17 C -0.2155(6) 0.1955(4) 0.3812(3) 0.0248(13) Uani 1 1 d .
C18 C -0.3387(6) 0.1989(5) 0.3927(3) 0.0287(14) Uani 1 1 d .
H18 H -0.3726 0.2512 0.4098 0.034 Uiso 1 1 d R
C19 C -0.4114(7) 0.1272(5) 0.3789(4) 0.0352(17) Uani 1 1 d .
H19 H -0.4961 0.1306 0.3854 0.042 Uiso 1 1 d R
C20 C -0.3597(7) 0.0506(5) 0.3557(3) 0.0350(17) Uani 1 1 d .
H20 H -0.4088 0.0007 0.3454 0.042 Uiso 1 1 d R
C21 C -0.2375(7) 0.0450(4) 0.3471(3) 0.0315(15) Uani 1 1 d .
H21 H -0.2031 -0.0090 0.3330 0.038 Uiso 1 1 d R
C22 C -0.1654(7) 0.1184(4) 0.3595(3) 0.0299(15) Uani 1 1 d .
H22 H -0.0807 0.1159 0.3526 0.036 Uiso 1 1 d R
C23 C -0.1388(6) 0.3157(4) 0.4777(3) 0.0232(13) Uani 1 1 d .
C24 C -0.1101(7) 0.4000(4) 0.4994(3) 0.0303(15) Uani 1 1 d .
H24 H -0.0818 0.4434 0.4711 0.036 Uiso 1 1 d R
C25 C -0.1236(8) 0.4203(4) 0.5605(3) 0.0344(17) Uani 1 1 d .
H25 H -0.1025 0.4777 0.5755 0.041 Uiso 1 1 d R
C26 C -0.1679(6) 0.3601(5) 0.6021(3) 0.0293(14) Uani 1 1 d .
H26 H -0.1781 0.3767 0.6447 0.035 Uiso 1 1 d R
C27 C -0.1971(6) 0.2758(4) 0.5821(3) 0.0258(13) Uani 1 1 d .
H27 H -0.2254 0.2330 0.6109 0.031 Uiso 1 1 d R
C28 C -0.1838(6) 0.2546(4) 0.5194(3) 0.0221(12) Uani 1 1 d .
H28 H -0.2064 0.1972 0.5049 0.026 Uiso 1 1 d R
C29 C 0.1057(6) 0.1814(4) 0.5295(3) 0.0211(12) Uani 1 1 d .
C30 C 0.1306(6) 0.2172(4) 0.5880(3) 0.0272(14) Uani 1 1 d .
H30 H 0.1869 0.2646 0.5924 0.033 Uiso 1 1 d R
C31 C 0.0737(7) 0.1845(5) 0.6406(3) 0.0345(16) Uani 1 1 d .
H31 H 0.0907 0.2100 0.6807 0.041 Uiso 1 1 d R
C32 C -0.0066(7) 0.1157(4) 0.6357(3) 0.0281(14) Uani 1 1 d .
H32 H -0.0439 0.0940 0.6723 0.034 Uiso 1 1 d R
C33 C -0.0319(6) 0.0794(4) 0.5772(3) 0.0284(14) Uani 1 1 d .
H33 H -0.0869 0.0312 0.5728 0.034 Uiso 1 1 d R
C34 C 0.0214(6) 0.1124(4) 0.5251(3) 0.0248(13) Uani 1 1 d .
H34 H 0.0007 0.0876 0.4853 0.030 Uiso 1 1 d R
C35 C 0.2554(6) 0.1087(4) 0.4393(3) 0.0225(12) Uani 1 1 d .
C36 C 0.2570(6) 0.0817(4) 0.3785(3) 0.0235(13) Uani 1 1 d .
H36 H 0.2226 0.1185 0.3465 0.028 Uiso 1 1 d R
C37 C 0.3074(6) 0.0012(4) 0.3630(3) 0.0248(13) Uani 1 1 d .
H37 H 0.3072 -0.0177 0.3205 0.030 Uiso 1 1 d R
C38 C 0.3581(6) -0.0515(4) 0.4088(4) 0.0330(16) Uani 1 1 d .
H38 H 0.3952 -0.1061 0.3981 0.040 Uiso 1 1 d R
C39 C 0.3552(7) -0.0250(4) 0.4707(4) 0.0302(15) Uani 1 1 d .
H39 H 0.3885 -0.0621 0.5029 0.036 Uiso 1 1 d R
C40 C 0.3040(6) 0.0544(4) 0.4861(3) 0.0266(14) Uani 1 1 d .
H40 H 0.3018 0.0728 0.5287 0.032 Uiso 1 1 d R
C41 C 0.2988(6) 0.2864(4) 0.4934(3) 0.0231(13) Uani 1 1 d .
C42 C 0.4132(7) 0.2585(5) 0.5136(4) 0.0321(15) Uani 1 1 d .
H42 H 0.4357 0.1981 0.5089 0.038 Uiso 1 1 d R
C43 C 0.4927(7) 0.3182(5) 0.5402(4) 0.0385(18) Uani 1 1 d .
H43 H 0.5712 0.2994 0.5540 0.046 Uiso 1 1 d R
C44 C 0.4614(8) 0.4046(6) 0.5473(4) 0.045(2) Uani 1 1 d .
H44 H 0.5166 0.4455 0.5664 0.054 Uiso 1 1 d R
C45 C 0.3495(8) 0.4331(5) 0.5274(4) 0.043(2) Uani 1 1 d .
H45 H 0.3275 0.4936 0.5321 0.052 Uiso 1 1 d R
C46 C 0.2680(7) 0.3738(4) 0.4997(4) 0.0317(16) Uani 1 1 d .
H46 H 0.1905 0.3936 0.4850 0.038 Uiso 1 1 d R
C47 C 0.0675(7) 0.1558(5) 0.2289(3) 0.0344(16) Uani 1 1 d .
H47A H 0.0494 0.1542 0.1851 0.041 Uiso 1 1 d R
H47B H 0.0173 0.1145 0.2497 0.041 Uiso 1 1 d R
H47C H 0.1503 0.1406 0.2364 0.041 Uiso 1 1 d R
C48 C -0.1162(8) 0.2957(6) 0.2279(4) 0.0420(19) Uani 1 1 d .
H48A H -0.1163 0.2937 0.1833 0.050 Uiso 1 1 d R
H48B H -0.1398 0.3531 0.2411 0.050 Uiso 1 1 d R
H48C H -0.1717 0.2530 0.2429 0.050 Uiso 1 1 d R
C49 C 0.3520(8) 0.2473(6) 0.2617(4) 0.0436(19) Uani 1 1 d .
H49A H 0.4312 0.2703 0.2560 0.052 Uiso 1 1 d R
H49B H 0.3027 0.2598 0.2255 0.052 Uiso 1 1 d R
H49C H 0.3565 0.1850 0.2678 0.052 Uiso 1 1 d R
C50 C 0.2935(9) 0.4229(5) 0.3221(4) 0.045(2) Uani 1 1 d .
H50A H 0.3716 0.4381 0.3077 0.054 Uiso 1 1 d R
H50B H 0.2807 0.4510 0.3612 0.054 Uiso 1 1 d R
H50C H 0.2333 0.4420 0.2923 0.054 Uiso 1 1 d R

loop_
_atom_site_aniso_label
_atom_site_aniso_U_11
_atom_site_aniso_U_22
_atom_site_aniso_U_33
_atom_site_aniso_U_23
_atom_site_aniso_U_13
_atom_site_aniso_U_12
Pt1 0.02148(13) 0.02169(12) 0.01910(12) 0.00080(9) 0.00090(8) -0.00077(9)
P1 0.0209(9) 0.0243(8) 0.0229(8) 0.0004(6) -0.0015(6) 0.0020(6)
P2 0.0179(8) 0.0231(7) 0.0200(8) 0.0005(5) 0.0000(6) -0.0012(6)
Si1 0.0395(12) 0.0319(9) 0.0179(8) -0.0004(7) -0.0032(7) 0.0006(8)
Si2 0.0266(10) 0.0306(9) 0.0266(10) 0.0006(7) 0.0053(8) -0.0067(8)
C11 0.036(4) 0.033(3) 0.021(3) 0.004(3) -0.002(3) 0.007(3)
C12 0.033(5) 0.040(4) 0.048(5) 0.017(3) 0.000(4) 0.012(3)
C13 0.040(5) 0.061(5) 0.053(6) 0.015(4) -0.004(4) 0.023(4)
C14 0.070(7) 0.037(4) 0.041(5) 0.015(3) 0.000(4) 0.012(4)
C15 0.054(6) 0.024(3) 0.044(5) 0.006(3) -0.009(4) -0.003(3)
C16 0.038(4) 0.024(3) 0.039(4) 0.000(3) -0.009(3) 0.004(3)
C17 0.021(3) 0.029(3) 0.025(3) -0.006(3) -0.002(2) 0.005(3)
C18 0.021(4) 0.038(3) 0.028(4) 0.001(3) 0.001(3) 0.004(3)
C19 0.017(4) 0.042(4) 0.046(5) 0.003(3) 0.003(3) -0.005(3)
C20 0.037(5) 0.039(4) 0.029(4) -0.001(3) -0.001(3) -0.011(3)
C21 0.029(4) 0.027(3) 0.039(4) -0.006(3) 0.008(3) 0.005(3)
C22 0.028(4) 0.033(3) 0.029(4) 0.000(3) 0.000(3) -0.005(3)
C23 0.016(3) 0.025(3) 0.028(3) -0.002(2) -0.003(2) 0.001(2)
C24 0.037(4) 0.029(3) 0.025(4) 0.001(3) 0.005(3) -0.006(3)
C25 0.051(5) 0.023(3) 0.029(4) -0.005(3) 0.003(3) 0.000(3)
C26 0.026(4) 0.041(4) 0.020(3) -0.003(3) -0.003(3) 0.004(3)
C27 0.025(3) 0.026(3) 0.026(3) 0.004(2) 0.006(3) 0.002(2)
C28 0.025(3) 0.018(3) 0.024(3) 0.001(2) 0.004(2) 0.001(2)
C29 0.018(3) 0.018(3) 0.028(3) 0.000(2) 0.002(2) 0.002(2)
C30 0.025(4) 0.027(3) 0.030(4) -0.003(2) 0.000(3) -0.003(2)
C31 0.036(4) 0.048(4) 0.020(3) -0.005(3) 0.004(3) 0.001(3)
C32 0.028(4) 0.032(3) 0.024(3) 0.003(3) 0.007(3) 0.002(3)
C33 0.025(4) 0.027(3) 0.033(4) 0.003(3) 0.009(3) 0.007(3)
C34 0.025(4) 0.021(3) 0.028(3) 0.000(2) -0.001(3) -0.003(2)
C35 0.017(3) 0.025(3) 0.026(3) -0.002(2) 0.004(2) -0.005(2)
C36 0.016(3) 0.027(3) 0.028(3) 0.003(2) 0.001(2) -0.002(2)
C37 0.031(4) 0.018(3) 0.026(3) -0.003(2) 0.007(3) -0.006(2)
C38 0.020(4) 0.023(3) 0.056(5) -0.003(3) 0.008(3) -0.002(3)
C39 0.030(4) 0.020(3) 0.042(4) 0.006(3) 0.002(3) 0.002(3)
C40 0.028(4) 0.028(3) 0.023(3) 0.003(2) 0.002(3) 0.002(3)
C41 0.020(3) 0.025(3) 0.024(3) -0.002(2) -0.001(2) -0.004(2)
C42 0.024(4) 0.035(3) 0.037(4) -0.004(3) 0.000(3) -0.004(3)
C43 0.021(4) 0.043(4) 0.051(5) -0.009(3) -0.001(3) -0.009(3)
C44 0.035(5) 0.053(5) 0.047(5) -0.009(4) -0.005(4) -0.022(4)
C45 0.051(5) 0.021(3) 0.057(5) -0.001(3) -0.006(4) -0.010(3)
C46 0.028(4) 0.027(3) 0.040(4) 0.002(3) 0.000(3) -0.003(3)
C47 0.043(5) 0.042(4) 0.018(3) -0.007(3) 0.003(3) -0.003(3)
C48 0.049(5) 0.050(4) 0.027(4) -0.002(3) -0.005(3) 0.000(4)
C49 0.040(5) 0.061(5) 0.031(4) -0.002(3) 0.008(3) -0.003(4)
C50 0.051(6) 0.036(4) 0.048(5) 0.002(3) 0.011(4) -0.016(4)

loop_
_atom_type_symbol
_atom_type_description
_atom_type_scat_dispersion_real
_atom_type_scat_dispersion_imag
_atom_type_scat_source
C C 0.0033 0.0016 'International Tables Vol C Tables 4.2.6.8 and 6.1.1.4'
H H 0.0000 0.0000 'International Tables Vol C Tables 4.2.6.8 and 6.1.1.4'
P P 0.1023 0.0942 'International Tables Vol C Tables 4.2.6.8 and 6.1.1.4'
Pt Pt -1.7033 8.3905 'International Tables Vol C Tables 4.2.6.8 and 6.1.1.4'
Si Si 0.0817 0.0704 'International Tables Vol C Tables 4.2.6.8 and 6.1.1.4'

loop_
_geom_angle_atom_site_label_1
_geom_angle_atom_site_label_2
_geom_angle_atom_site_label_3
_geom_angle
P1 Pt1 P2 104.17(6)
P1 Pt1 Si1 93.57(7)
P2 Pt1 Si1 155.49(6)
P1 Pt1 Si2 159.82(6)
P2 Pt1 Si2 86.72(6)
Si1 Pt1 Si2 81.85(7)
C17 P1 C23 103.3(3)
C17 P1 C11 108.7(3)
C23 P1 C11 99.1(3)
C17 P1 Pt1 116.6(2)
C23 P1 Pt1 116.9(2)
C11 P1 Pt1 110.6(3)
C29 P2 C41 100.1(3)
C29 P2 C35 99.7(3)
C41 P2 C35 107.6(3)
C29 P2 Pt1 125.0(2)
C41 P2 Pt1 115.4(2)
C35 P2 Pt1 107.1(2)
C48 Si1 C47 102.8(4)
C48 Si1 Pt1 122.4(3)
C47 Si1 Pt1 106.8(2)
C48 Si1 H1 103(3)
C47 Si1 H1 112(3)
Pt1 Si1 H1 110(3)
C50 Si2 C49 107.5(4)
C50 Si2 Pt1 107.4(3)
C49 Si2 Pt1 124.1(3)
C50 Si2 H2 105(3)
C49 Si2 H2 95(3)
Pt1 Si2 H2 116(3)
C12 C11 C16 118.0(7)
C12 C11 P1 126.9(6)
C16 C11 P1 115.0(6)
C11 C12 C13 121.6(8)
C11 C12 H12 119.3
C13 C12 H12 119.1
C14 C13 C12 119.5(9)
C14 C13 H13 120.2
C12 C13 H13 120.2
C13 C14 C15 121.1(7)
C13 C14 H14 120.5
C15 C14 H14 118.4
C14 C15 C16 118.0(8)
C14 C15 H15 119.9
C16 C15 H15 122.0
C15 C16 C11 121.6(8)
C15 C16 H16 119.2
C11 C16 H16 119.3
C22 C17 C18 119.8(7)
C22 C17 P1 116.8(5)
C18 C17 P1 123.4(5)
C19 C18 C17 120.1(7)
C19 C18 H18 120.2
C17 C18 H18 119.8
C18 C19 C20 119.3(7)
C18 C19 H19 119.8
C20 C19 H19 120.8
C21 C20 C19 121.0(7)
C21 C20 H20 118.6
C19 C20 H20 120.4
C20 C21 C22 119.2(7)
C20 C21 H21 119.9
C22 C21 H21 120.9
C17 C22 C21 120.5(7)
C17 C22 H22 119.5
C21 C22 H22 120.0
C28 C23 C24 118.7(6)
C28 C23 P1 121.8(5)
C24 C23 P1 119.5(5)
C25 C24 C23 120.0(6)
C25 C24 H24 120.2
C23 C24 H24 119.8
C24 C25 C26 121.7(6)
C24 C25 H25 119.8
C26 C25 H25 118.5
C25 C26 C27 119.8(6)
C25 C26 H26 119.7
C27 C26 H26 120.5
C26 C27 C28 118.8(6)
C26 C27 H27 120.4
C28 C27 H27 120.8
C23 C28 C27 121.0(6)
C23 C28 H28 119.7
C27 C28 H28 119.2
C30 C29 C34 117.9(6)
C30 C29 P2 123.6(5)
C34 C29 P2 118.4(5)
C29 C30 C31 120.5(6)
C29 C30 H30 119.8
C31 C30 H30 119.7
C32 C31 C30 120.9(6)
C32 C31 H31 119.2
C30 C31 H31 119.9
C31 C32 C33 119.0(6)
C31 C32 H32 119.6
C33 C32 H32 121.5
C34 C33 C32 120.5(7)
C34 C33 H33 119.2
C32 C33 H33 120.3
C33 C34 C29 121.3(6)
C33 C34 H34 118.9
C29 C34 H34 119.8
C36 C35 C40 119.5(6)
C36 C35 P2 119.8(5)
C40 C35 P2 120.6(5)
C35 C36 C37 120.6(6)
C35 C36 H36 119.6
C37 C36 H36 119.8
C38 C37 C36 120.1(6)
C38 C37 H37 119.7
C36 C37 H37 120.1
C37 C38 C39 119.5(6)
C37 C38 H38 120.3
C39 C38 H38 120.1
C40 C39 C38 120.2(7)
C40 C39 H39 119.8
C38 C39 H39 120.0
C39 C40 C35 120.0(6)
C39 C40 H40 120.4
C35 C40 H40 119.6
C46 C41 C42 119.3(6)
C46 C41 P2 116.1(5)
C42 C41 P2 124.6(5)
C43 C42 C41 119.6(7)
C43 C42 H42 120.6
C41 C42 H42 119.8
C44 C43 C42 121.1(8)
C44 C43 H43 118.9
C42 C43 H43 120.0
C43 C44 C45 119.9(7)
C43 C44 H44 120.7
C45 C44 H44 119.5
C44 C45 C46 119.9(7)
C44 C45 H45 120.1
C46 C45 H45 120.0
C41 C46 C45 120.2(7)
C41 C46 H46 119.6
C45 C46 H46 120.2
Si1 C47 H47A 109.5
Si1 C47 H47B 109.7
H47A C47 H47B 109.5
Si1 C47 H47C 109.2
H47A C47 H47C 109.5
H47B C47 H47C 109.5
Si1 C48 H48A 109.3
Si1 C48 H48B 109.6
H48A C48 H48B 109.5
Si1 C48 H48C 109.4
H48A C48 H48C 109.5
H48B C48 H48C 109.5
Si2 C49 H49A 109.7
Si2 C49 H49B 109.5
H49A C49 H49B 109.5
Si2 C49 H49C 109.2
H49A C49 H49C 109.5
H49B C49 H49C 109.5
Si2 C50 H50A 109.4
Si2 C50 H50B 109.3
H50A C50 H50B 109.5
Si2 C50 H50C 109.7
H50A C50 H50C 109.5
H50B C50 H50C 109.5

loop_
_geom_bond_atom_site_label_1
_geom_bond_atom_site_label_2
_geom_bond_distance
Pt1 P1 2.3382(18)
Pt1 P2 2.3452(16)
Pt1 Si1 2.3828(19)
Pt1 Si2 2.4019(19)
P1 C17 1.834(7)
P1 C23 1.840(7)
P1 C11 1.841(7)
P2 C29 1.827(7)
P2 C41 1.836(6)
P2 C35 1.862(6)
Si1 C48 1.888(9)
Si1 C47 1.895(7)
Si1 H1 1.38(8)
Si2 C50 1.891(8)
Si2 C49 1.895(8)
Si2 H2 1.52(8)
C11 C12 1.360(11)
C11 C16 1.405(10)
C12 C13 1.396(10)
C12 H12 0.9599
C13 C14 1.379(13)
C13 H13 0.9600
C14 C15 1.379(13)
C14 H14 0.9602
C15 C16 1.404(9)
C15 H15 0.9598
C16 H16 0.9599
C17 C22 1.387(9)
C17 C18 1.402(9)
C18 C19 1.388(10)
C18 H18 0.9600
C19 C20 1.401(11)
C19 H19 0.9600
C20 C21 1.382(11)
C20 H20 0.9599
C21 C22 1.399(10)
C21 H21 0.9600
C22 H22 0.9601
C23 C28 1.395(9)
C23 C24 1.401(9)
C24 C25 1.363(10)
C24 H24 0.9601
C25 C26 1.382(10)
C25 H25 0.9601
C26 C27 1.391(9)
C26 H26 0.9599
C27 C28 1.400(9)
C27 H27 0.9601
C28 H28 0.9600
C29 C30 1.393(9)
C29 C34 1.412(8)
C30 C31 1.404(10)
C30 H30 0.9600
C31 C32 1.381(10)
C31 H31 0.9601
C32 C33 1.397(10)
C32 H32 0.9601
C33 C34 1.377(9)
C33 H33 0.9600
C34 H34 0.9598
C35 C36 1.372(9)
C35 C40 1.401(9)
C36 C37 1.394(9)
C36 H36 0.9600
C37 C38 1.379(10)
C37 H37 0.9600
C38 C39 1.395(10)
C38 H38 0.9600
C39 C40 1.382(9)
C39 H39 0.9600
C40 H40 0.9600
C41 C46 1.382(9)
C41 C42 1.401(10)
C42 C43 1.383(10)
C42 H42 0.9598
C43 C44 1.372(11)
C43 H43 0.9599
C44 C45 1.377(12)
C44 H44 0.9600
C45 C46 1.403(10)
C45 H45 0.9599
C46 H46 0.9600
C47 H47A 0.9601
C47 H47B 0.9600
C47 H47C 0.9600
C48 H48A 0.9600
C48 H48B 0.9600
C48 H48C 0.9601
C49 H49A 0.9601
C49 H49B 0.9599
C49 H49C 0.9599
C50 H50A 0.9600
C50 H50B 0.9600
C50 H50C 0.9600
